data_1550446
loop_
_publ_author_name
'Babor, Martin'
'Nievergelt, Philipp P.'
'\<Cejka, Jan'
'Zvon\'i\<cek, V\'it'
'Spingler, Bernhard'

_publ_section_title
;
 Microbatch under-oil salt screening of organic cations: single-crystal
 growth of active pharmaceutical ingredients
;
_journal_issue 1
_journal_name_full IUCrJ
_journal_page_first 145
_journal_page_last 151
_journal_paper_doi 10.1107/S2052252518017876
_journal_volume 6
_journal_year 2019
_chemical_absolute_configuration ad
_chemical_formula_moiety 'C22 H27 N2 O4 S, Br'
_chemical_formula_sum 'C22 H27 Br N2 O4 S'
_chemical_formula_weight 495.44
_space_group_IT_number 19
_symmetry_cell_setting orthorhombic
_symmetry_space_group_name_Hall 'P 2ac 2ab'
_symmetry_space_group_name_H-M 'P 21 21 21'
_atom_sites_solution_hydrogens difmap
_atom_sites_solution_primary other
_cell_angle_alpha 90
_cell_angle_beta 90
_cell_angle_gamma 90
_cell_formula_units_Z 4
_cell_length_a 6.1060(3)
_cell_length_b 9.0317(6)
_cell_length_c 42.330(4)
_cell_measurement_reflns_used 5919
_cell_measurement_temperature 160
_cell_measurement_theta_max 78
_cell_measurement_theta_min 5
_cell_volume 2334.4(3)
_computing_cell_refinement 'CrysAlisPro, (Agilent, 2011)'
_computing_data_collection 'SuperNova, (Oxford Diffraction, 2010)'
_computing_data_reduction 'CrysAlisPro, (Agilent, 2011)'
_computing_molecular_graphics 'CAMERON (Watkin et al., 1996)'
_computing_publication_material 'CRYSTALS (Betteridge et al., 2003)'
_computing_structure_refinement 'CRYSTALS (Betteridge et al., 2003)'
_computing_structure_solution 'Superflip (Palatinus & Chapuis, 2007)'
_diffrn_ambient_temperature 160
_diffrn_measured_fraction_theta_full 1.000
_diffrn_measured_fraction_theta_max 1.000
_diffrn_measurement_device Area
_diffrn_measurement_device_type 'Oxford Diffraction SuperNova'
_diffrn_measurement_method \w
_diffrn_radiation_monochromator graphite
_diffrn_radiation_type 'Cu K\a'
_diffrn_radiation_wavelength 1.54180
_diffrn_reflns_av_R_equivalents 0.102
_diffrn_reflns_limit_h_max 7
_diffrn_reflns_limit_h_min -7
_diffrn_reflns_limit_k_max 10
_diffrn_reflns_limit_k_min -11
_diffrn_reflns_limit_l_max 52
_diffrn_reflns_limit_l_min -52
_diffrn_reflns_number 24363
_diffrn_reflns_theta_full 74.486
_diffrn_reflns_theta_max 74.486
_diffrn_reflns_theta_min 4.178
_diffrn_standards_number 0
_exptl_absorpt_coefficient_mu 3.483
_exptl_absorpt_correction_T_max 0.95
_exptl_absorpt_correction_T_min 0.69
_exptl_absorpt_correction_type multi-scan
_exptl_absorpt_process_details 'CrysAlisPro, (Agilent, 2011)'
_exptl_crystal_colour colorless
_exptl_crystal_density_diffrn 1.410
_exptl_crystal_density_method 'not measured'
_exptl_crystal_description plate
_exptl_crystal_F_000 1024
_exptl_crystal_size_max 0.066
_exptl_crystal_size_mid 0.042
_exptl_crystal_size_min 0.014
_refine_diff_density_max 0.93
_refine_diff_density_min -0.72
_refine_ls_abs_structure_details 'Flack (1983), 1977 Friedel-pairs'
_refine_ls_abs_structure_Flack -0.04(3)
_refine_ls_extinction_method None
_refine_ls_goodness_of_fit_ref 1.0929
_refine_ls_hydrogen_treatment constr
_refine_ls_matrix_type full
_refine_ls_number_parameters 272
_refine_ls_number_reflns 4772
_refine_ls_number_restraints 0
_refine_ls_R_factor_all 0.0768
_refine_ls_R_factor_gt 0.0669
_refine_ls_shift/su_max 0.0017776
_refine_ls_shift/su_mean 0.0000981
_refine_ls_structure_factor_coef Fsqd
_refine_ls_weighting_details
;
 Method, part 1, Chebychev polynomial, (Watkin, 1994, Prince, 1982) 
 [weight] = 1.0/[A~0~*T~0~(x)+A~1~*T~1~(x) ... +A~n-1~]*T~n-1~(x)] 
 where A~i~ are the Chebychev coefficients listed below and x= Fcalc/Fmax 
 Method = Robust Weighting (Prince, 1982) 
 W = [weight] * [1-(deltaF/6*sigmaF)^2^]^2^ 
 A~i~ are: 
 29.0 23.1 9.35 
;
_refine_ls_weighting_scheme calc
_refine_ls_wR_factor_all 0.0915
_refine_ls_wR_factor_gt 0.0899
_refine_ls_wR_factor_ref 0.0915
_reflns_limit_h_max 7
_reflns_limit_h_min -7
_reflns_limit_k_max 11
_reflns_limit_k_min 0
_reflns_limit_l_max 52
_reflns_limit_l_min 0
_reflns_number_gt 4199
_reflns_number_total 4772
_reflns_threshold_expression I>2.0\s(I)
_oxford_diffrn_Wilson_B_factor 2.85
_oxford_diffrn_Wilson_scale 3.39
_oxford_refine_ls_r_factor_ref 0.0768
_oxford_refine_ls_scale 0.5919(8)
_oxford_reflns_number_all 4772
_oxford_reflns_threshold_expression_ref I>-3.0\s(I)
_cod_data_source_file lt5016.cif
_cod_data_source_block Diltiazembromide
_cod_depositor_comments
;
The following automatic conversions were performed:

'_atom_sites_solution_primary' value 'Other' changed to 'other'
according to
/home/data/users/saulius/crontab/automatic-downloads/rss-feeds/IUCr/lib/dictionaries/cif_core.dic
dictionary named 'cif_core.dic' version 2.4.2 from 2011-04-26.

Automatic conversion script
Id: cif_fix_values 4973 2017-02-22 13:04:09Z antanas 
;
_cod_original_sg_symbol_H-M 'P 21 21 21 '
_cod_original_formula_sum 'C22 H27 Br1 N2 O4 S1'
_cod_database_code 1550446

loop_
_symmetry_equiv_pos_as_xyz
x,y,z
-x+1/2,-y,z+1/2
x+1/2,-y+1/2,-z
-x,y+1/2,-z+1/2

loop_
_atom_site_label
_atom_site_type_symbol
_atom_site_fract_x
_atom_site_fract_y
_atom_site_fract_z
_atom_site_U_iso_or_equiv
_atom_site_occupancy
_atom_site_adp_type
_atom_site_refinement_flags_posn
S1 S -0.0196(3) 0.16071(18) 0.58505(4) 0.0428 1.0000 Uani .
C2 C 0.1067(9) 0.1066(8) 0.62127(14) 0.0374 1.0000 Uani .
C3 C 0.1757(11) -0.0332(8) 0.62539(18) 0.0442 1.0000 Uani .
C4 C 0.2736(12) -0.0799(8) 0.65363(16) 0.0483 1.0000 Uani .
C5 C 0.2981(12) 0.0226(8) 0.67763(18) 0.0478 1.0000 Uani .
C6 C 0.2283(11) 0.1644(8) 0.67375(17) 0.0394 1.0000 Uani .
C7 C 0.1299(10) 0.2103(7) 0.64579(15) 0.0321 1.0000 Uani .
N8 N 0.0507(7) 0.3563(5) 0.64275(10) 0.0290 1.0000 Uani .
C9 C -0.0934(9) 0.4188(7) 0.66718(13) 0.0294 1.0000 Uani .
C10 C 0.0286(10) 0.5280(6) 0.68756(13) 0.0312 1.0000 Uani .
N11 N -0.1185(7) 0.6150(6) 0.70871(10) 0.0275 1.0000 Uani .
C12 C -0.2436(11) 0.7306(7) 0.69168(16) 0.0385 1.0000 Uani .
C13 C 0.0065(12) 0.6818(6) 0.73561(14) 0.0452 1.0000 Uani .
C14 C 0.0917(9) 0.4459(7) 0.61721(14) 0.0306 1.0000 Uani .
O15 O 0.0096(8) 0.5654(4) 0.61337(8) 0.0353 1.0000 Uani .
C16 C 0.2702(9) 0.3849(8) 0.59466(14) 0.0321 1.0000 Uani .
O17 O 0.3822(6) 0.5117(5) 0.58050(10) 0.0374 1.0000 Uani .
C18 C 0.4840(10) 0.6029(8) 0.60184(13) 0.0365 1.0000 Uani .
O19 O 0.4773(8) 0.5760(5) 0.62998(9) 0.0408 1.0000 Uani .
C20 C 0.5967(10) 0.7309(7) 0.58725(15) 0.0403 1.0000 Uani .
C21 C 0.1802(10) 0.2881(7) 0.56829(15) 0.0374 1.0000 Uani .
C22 C 0.0745(10) 0.3688(8) 0.54052(15) 0.0367 1.0000 Uani .
C23 C -0.1281(10) 0.4362(7) 0.54301(15) 0.0347 1.0000 Uani .
C24 C -0.2245(10) 0.5101(8) 0.51794(15) 0.0347 1.0000 Uani .
C25 C -0.1192(10) 0.5144(6) 0.48912(14) 0.0246 1.0000 Uani .
C26 C 0.0829(9) 0.4457(6) 0.48617(15) 0.0270 1.0000 Uani .
C27 C 0.1755(9) 0.3733(7) 0.51119(15) 0.0324 1.0000 Uani .
O28 O -0.1984(6) 0.5869(6) 0.46312(9) 0.0388 1.0000 Uani .
C29 C -0.3813(11) 0.6810(7) 0.46722(16) 0.0426 1.0000 Uani .
Br30 Br 0.52050(10) 0.39795(8) 0.736573(16) 0.0398 1.0000 Uani .
H293 H -0.4059 0.7362 0.4482 0.0628 1.0000 Uiso R
H292 H -0.5079 0.6224 0.4720 0.0628 1.0000 Uiso R
H291 H -0.3538 0.7486 0.4840 0.0629 1.0000 Uiso R
H231 H -0.2024 0.4307 0.5623 0.0398 1.0000 Uiso R
H241 H -0.3601 0.5565 0.5205 0.0408 1.0000 Uiso R
H261 H 0.1532 0.4486 0.4669 0.0372 1.0000 Uiso R
H271 H 0.3100 0.3252 0.5087 0.0413 1.0000 Uiso R
H211 H 0.3022 0.2291 0.5601 0.0421 1.0000 Uiso R
H203 H 0.5795 0.8166 0.6003 0.0632 1.0000 Uiso R
H202 H 0.7487 0.7094 0.5848 0.0631 1.0000 Uiso R
H201 H 0.5336 0.7494 0.5670 0.0631 1.0000 Uiso R
H161 H 0.3775 0.3285 0.6069 0.0409 1.0000 Uiso R
H133 H -0.0917 0.7331 0.7493 0.0719 1.0000 Uiso R
H132 H 0.1124 0.7505 0.7276 0.0718 1.0000 Uiso R
H131 H 0.0790 0.6058 0.7472 0.0718 1.0000 Uiso R
H123 H -0.3501 0.7737 0.7058 0.0591 1.0000 Uiso R
H122 H -0.3167 0.6887 0.6738 0.0590 1.0000 Uiso R
H121 H -0.1439 0.8067 0.6848 0.0588 1.0000 Uiso R
H111 H -0.2151 0.5524 0.7170 0.0421 1.0000 Uiso R
H102 H 0.1035 0.5980 0.6739 0.0370 1.0000 Uiso R
H101 H 0.1329 0.4752 0.7002 0.0371 1.0000 Uiso R
H92 H -0.2162 0.4669 0.6572 0.0360 1.0000 Uiso R
H91 H -0.1442 0.3371 0.6802 0.0360 1.0000 Uiso R
H31 H 0.1577 -0.1011 0.6090 0.0510 1.0000 Uiso R
H41 H 0.3202 -0.1767 0.6561 0.0571 1.0000 Uiso R
H51 H 0.3646 -0.0047 0.6966 0.0598 1.0000 Uiso R
H61 H 0.2472 0.2329 0.6900 0.0501 1.0000 Uiso R

loop_
_atom_site_aniso_label
_atom_site_aniso_U_11
_atom_site_aniso_U_22
_atom_site_aniso_U_33
_atom_site_aniso_U_23
_atom_site_aniso_U_13
_atom_site_aniso_U_12
S1 0.0438(10) 0.0469(10) 0.0376(8) -0.0077(7) -0.0078(10) 0.0019(10)
C2 0.033(3) 0.037(4) 0.043(4) -0.001(4) 0.001(3) 0.008(3)
C3 0.046(4) 0.032(4) 0.055(5) -0.006(4) 0.002(4) 0.004(3)
C4 0.058(5) 0.034(5) 0.052(5) -0.006(4) 0.002(4) 0.012(4)
C5 0.053(5) 0.046(5) 0.044(4) 0.004(4) -0.005(4) 0.025(4)
C6 0.043(4) 0.037(4) 0.038(4) -0.007(3) -0.001(3) 0.001(3)
C7 0.032(3) 0.034(4) 0.031(4) -0.002(3) 0.002(3) 0.006(3)
N8 0.025(3) 0.035(3) 0.026(2) -0.005(2) -0.003(2) 0.010(2)
C9 0.026(3) 0.028(4) 0.035(3) -0.004(3) -0.002(2) 0.009(3)
C10 0.024(3) 0.029(3) 0.041(3) -0.005(3) 0.005(3) 0.007(3)
N11 0.026(2) 0.025(3) 0.032(3) -0.005(3) 0.000(2) 0.003(2)
C12 0.043(4) 0.026(4) 0.047(4) -0.003(3) -0.001(3) 0.015(3)
C13 0.035(3) 0.061(4) 0.040(3) -0.023(3) -0.009(4) 0.014(4)
C14 0.018(3) 0.041(4) 0.032(3) -0.012(3) -0.004(2) 0.006(3)
O15 0.030(2) 0.039(3) 0.037(2) 0.0013(18) 0.003(2) 0.016(3)
C16 0.029(3) 0.030(4) 0.037(3) -0.005(3) 0.000(3) 0.010(3)
O17 0.027(2) 0.045(3) 0.041(3) -0.008(2) 0.000(2) 0.009(2)
C18 0.020(3) 0.045(3) 0.044(3) -0.012(3) -0.002(3) 0.014(4)
O19 0.032(2) 0.050(3) 0.040(2) 0.000(2) -0.003(2) 0.004(3)
C20 0.030(4) 0.042(4) 0.049(4) 0.007(4) -0.002(3) 0.008(3)
C21 0.035(4) 0.041(4) 0.036(4) -0.009(3) -0.001(3) 0.016(3)
C22 0.032(4) 0.049(5) 0.029(3) -0.009(3) -0.005(3) 0.011(3)
C23 0.034(3) 0.041(4) 0.029(4) -0.006(3) 0.002(3) 0.009(3)
C24 0.025(3) 0.039(4) 0.041(4) 0.000(3) -0.002(3) 0.005(3)
C25 0.030(3) 0.012(3) 0.031(3) 0.001(3) -0.003(3) -0.001(2)
C26 0.027(3) 0.015(3) 0.038(4) -0.003(3) 0.007(3) -0.003(2)
C27 0.023(3) 0.030(4) 0.044(4) -0.006(3) -0.002(3) 0.006(3)
O28 0.037(2) 0.047(3) 0.033(2) 0.009(2) 0.0041(19) 0.008(2)
C29 0.038(4) 0.046(5) 0.044(4) 0.007(4) -0.004(3) 0.009(4)
Br30 0.0287(3) 0.0486(4) 0.0422(3) 0.0052(4) -0.0020(3) -0.0043(4)

loop_
_atom_type_symbol
_atom_type_scat_dispersion_real
_atom_type_scat_dispersion_imag
_atom_type_scat_Cromer_Mann_a1
_atom_type_scat_Cromer_Mann_b1
_atom_type_scat_Cromer_Mann_a2
_atom_type_scat_Cromer_Mann_b2
_atom_type_scat_Cromer_Mann_a3
_atom_type_scat_Cromer_Mann_b3
_atom_type_scat_Cromer_Mann_a4
_atom_type_scat_Cromer_Mann_b4
_atom_type_scat_Cromer_Mann_c
_atom_type_scat_source
C 0.0181 0.0091 2.3100 20.8439 1.0200 10.2075 1.5886 0.5687 0.8650 51.6512 0.2156 'International Tables Vol C 4.2.6.8 and 6.1.1.4'
H 0.0000 0.0000 0.4930 10.5109 0.3229 26.1257 0.1402 3.1424 0.0408 57.7998 0.0030 'International Tables Vol C 4.2.6.8 and 6.1.1.4'
N 0.0311 0.0180 12.2126 0.0057 3.1322 9.8933 2.0125 28.9975 1.1663 0.5826 -11.5290 'International Tables Vol C 4.2.6.8 and 6.1.1.4'
O 0.0492 0.0322 3.0485 13.2771 2.2868 5.7011 1.5463 0.3239 0.8670 32.9089 0.2508 'International Tables Vol C 4.2.6.8 and 6.1.1.4'
S 0.3331 0.5567 6.9053 1.4679 5.2034 22.2151 1.4379 0.2536 1.5863 56.1720 0.8669 'International Tables Vol C 4.2.6.8 and 6.1.1.4'
Br -0.6763 1.2805 17.1789 2.1723 5.2358 16.5796 5.6377 0.2609 3.9851 41.4328 2.9557 'International Tables Vol C 4.2.6.8 and 6.1.1.4'
Cl 0.3639 0.7018 11.4604 0.0104 7.1964 1.1662 6.2556 18.5194 1.6455 47.7784 -9.5574 'International Tables Vol C 4.2.6.8 and 6.1.1.4'

loop_
_geom_angle_atom_site_label_1
_geom_angle_atom_site_label_2
_geom_angle_atom_site_label_3
_geom_angle
_geom_angle_publ_flag
C2 S1 C21 102.6(3) yes
S1 C2 C3 120.3(6) yes
S1 C2 C7 119.7(5) yes
C3 C2 C7 120.0(6) yes
C2 C3 C4 121.8(7) yes
C2 C3 H31 119.0 no
C4 C3 H31 119.2 no
C3 C4 C5 118.1(7) yes
C3 C4 H41 120.8 no
C5 C4 H41 121.1 no
C4 C5 C6 120.6(7) yes
C4 C5 H51 120.1 no
C6 C5 H51 119.3 no
C5 C6 C7 121.2(7) yes
C5 C6 H61 119.8 no
C7 C6 H61 119.0 no
C2 C7 C6 118.3(6) yes
C2 C7 N8 121.4(6) yes
C6 C7 N8 120.3(6) yes
C7 N8 C9 120.0(5) yes
C7 N8 C14 124.0(5) yes
C9 N8 C14 115.9(5) yes
N8 C9 C10 111.0(4) yes
N8 C9 H92 109.2 no
C10 C9 H92 109.9 no
N8 C9 H91 107.4 no
C10 C9 H91 109.3 no
H92 C9 H91 110.0 no
C9 C10 N11 113.0(5) yes
C9 C10 H102 108.6 no
N11 C10 H102 107.3 no
C9 C10 H101 108.8 no
N11 C10 H101 109.1 no
H102 C10 H101 110.0 no
C10 N11 C12 112.9(4) yes
C10 N11 C13 111.2(4) yes
C12 N11 C13 110.4(5) yes
C10 N11 H111 107.5 no
C12 N11 H111 107.3 no
C13 N11 H111 107.1 no
N11 C12 H123 109.2 no
N11 C12 H122 110.3 no
H123 C12 H122 109.5 no
N11 C12 H121 108.9 no
H123 C12 H121 109.1 no
H122 C12 H121 109.7 no
N11 C13 H133 109.7 no
N11 C13 H132 109.6 no
H133 C13 H132 108.9 no
N11 C13 H131 109.9 no
H133 C13 H131 109.2 no
H132 C13 H131 109.6 no
N8 C14 O15 124.0(5) yes
N8 C14 C16 113.8(5) yes
O15 C14 C16 122.0(6) yes
C14 C16 O17 107.7(5) yes
C14 C16 C21 113.7(5) yes
O17 C16 C21 108.6(5) yes
C14 C16 H161 109.2 no
O17 C16 H161 108.1 no
C21 C16 H161 109.4 no
C16 O17 C18 114.3(5) yes
O17 C18 O19 120.6(6) yes
O17 C18 C20 113.9(5) yes
O19 C18 C20 125.5(6) yes
C18 C20 H203 109.9 no
C18 C20 H202 109.8 no
H203 C20 H202 109.5 no
C18 C20 H201 108.9 no
H203 C20 H201 109.4 no
H202 C20 H201 109.4 no
C16 C21 S1 108.6(4) yes
C16 C21 C22 116.3(6) yes
S1 C21 C22 108.6(4) yes
C16 C21 H211 107.4 no
S1 C21 H211 107.8 no
C22 C21 H211 107.9 no
C21 C22 C23 122.0(6) yes
C21 C22 C27 121.0(5) yes
C23 C22 C27 117.0(6) yes
C22 C23 C24 122.3(7) yes
C22 C23 H231 118.5 no
C24 C23 H231 119.2 no
C23 C24 C25 119.5(6) yes
C23 C24 H241 120.2 no
C25 C24 H241 120.2 no
C24 C25 C26 118.8(6) yes
C24 C25 O28 124.0(5) yes
C26 C25 O28 117.1(6) yes
C25 C26 C27 120.8(6) yes
C25 C26 H261 118.7 no
C27 C26 H261 120.4 no
C22 C27 C26 121.6(6) yes
C22 C27 H271 118.6 no
C26 C27 H271 119.9 no
C25 O28 C29 117.9(5) yes
O28 C29 H293 109.5 no
O28 C29 H292 109.3 no
H293 C29 H292 109.8 no
O28 C29 H291 109.8 no
H293 C29 H291 108.7 no
H292 C29 H291 109.8 no

loop_
_geom_bond_atom_site_label_1
_geom_bond_atom_site_label_2
_geom_bond_distance
_geom_bond_publ_flag
S1 C2 1.785(6) yes
S1 C21 1.820(7) yes
C2 C3 1.342(9) yes
C2 C7 1.405(9) yes
C3 C4 1.402(9) yes
C3 H31 0.933 no
C4 C5 1.382(9) yes
C4 H41 0.925 no
C5 C6 1.360(9) yes
C5 H51 0.932 no
C6 C7 1.390(9) yes
C6 H61 0.933 no
C7 N8 1.411(7) yes
N8 C9 1.470(6) yes
N8 C14 1.373(7) yes
C9 C10 1.507(7) yes
C9 H92 0.964 no
C9 H91 0.972 no
C10 N11 1.492(6) yes
C10 H102 0.970 no
C10 H101 0.958 no
N11 C12 1.481(7) yes
N11 C13 1.497(7) yes
N11 H111 0.889 no
C12 H123 0.966 no
C12 H122 0.956 no
C12 H121 0.963 no
C13 H133 0.953 no
C13 H132 0.958 no
C13 H131 0.954 no
C14 O15 1.202(7) yes
C14 C16 1.550(7) yes
C16 O17 1.462(7) yes
C16 C21 1.521(8) yes
C16 H161 0.979 no
O17 C18 1.372(7) yes
C18 O19 1.216(6) yes
C18 C20 1.480(9) yes
C20 H203 0.956 no
C20 H202 0.954 no
C20 H201 0.953 no
C21 C22 1.527(9) yes
C21 H211 0.980 no
C22 C23 1.382(8) yes
C22 C27 1.387(8) yes
C23 C24 1.385(9) yes
C23 H231 0.936 no
C24 C25 1.380(8) yes
C24 H241 0.934 no
C25 C26 1.387(7) yes
C25 O28 1.369(7) yes
C26 C27 1.367(8) yes
C26 H261 0.924 no
C27 H271 0.935 no
O28 C29 1.414(7) yes
C29 H293 0.958 no
C29 H292 0.958 no
C29 H291 0.952 no

loop_
_geom_hbond_atom_site_label_D
_geom_hbond_atom_site_label_H
_geom_hbond_atom_site_label_A
_geom_hbond_site_symmetry_A
_geom_hbond_angle_DHA
_geom_hbond_distance_DH
_geom_hbond_distance_HA
_geom_hbond_distance_DA
_geom_hbond_publ_flag
C20 H202 O15 1_655 135 0.95 2.38 3.132(9) yes
C20 H201 O28 3_566 145 0.95 2.41 3.241(9) yes
C12 H122 O19 1_455 177 0.96 2.46 3.417(9) yes
C9 H92 O19 1_455 177 0.96 2.41 3.372(9) yes
